data_4111949
loop_
_publ_author_name
'Sensuke Ogoshi'
'Mizu Ueta'
'Tomoya Arai'
'Hideo Kurosawa'

_publ_section_title
;
 AlMe3-Promoted Oxidative Cyclization of \h2-Alkene and \h2-Ketone on
 Nickel(0). Observation of Intermediate in Methyl Transfer Process
;
_journal_name_full 'Journal of the American Chemical Society'
_journal_page_first 12810
_journal_page_last 12811
_journal_paper_doi 10.1021/ja0542486
_journal_volume 127
_journal_year 2005
_chemical_formula_moiety 'C34 H47 O Ni P '
_chemical_formula_sum 'C34 H47 Ni O P'
_chemical_formula_weight 561.42
_space_group_IT_number 2
_symmetry_cell_setting triclinic
_symmetry_Int_Tables_number 2
_symmetry_space_group_name_Hall '-P 1'
_symmetry_space_group_name_H-M 'P -1'
_cell_angle_alpha 89.295(3)
_cell_angle_beta 86.880(2)
_cell_angle_gamma 61.205(3)
_cell_formula_units_Z 2
_cell_length_a 10.479(1)
_cell_length_b 10.8719(9)
_cell_length_c 15.033(2)
_cell_measurement_reflns_used 7207
_cell_measurement_temperature 273.1
_cell_measurement_theta_max 27.4
_cell_measurement_theta_min 2.1
_cell_volume 1498.5(3)
_computing_cell_refinement PROCESS-AUTO
_computing_data_collection PROCESS-AUTO
_computing_data_reduction CrystalStructure
_computing_publication_material 'CrystalStructure 3.6.0'
_computing_structure_refinement CRYSTALS
_computing_structure_solution SIR92
_diffrn_detector_area_resol_mean 10.00
_diffrn_measured_fraction_theta_full 0.9901
_diffrn_measured_fraction_theta_max 0.9901
_diffrn_measurement_device_type 'Rigaku RAXIS-RAPID'
_diffrn_measurement_method \w
_diffrn_radiation_type 'Mo K\a'
_diffrn_radiation_wavelength 0.7107
_diffrn_reflns_av_R_equivalents 0.048
_diffrn_reflns_limit_h_max 13
_diffrn_reflns_limit_h_min -13
_diffrn_reflns_limit_k_max 14
_diffrn_reflns_limit_k_min -14
_diffrn_reflns_limit_l_max 19
_diffrn_reflns_limit_l_min -18
_diffrn_reflns_number 14302
_diffrn_reflns_theta_full 27.44
_diffrn_reflns_theta_max 27.44
_exptl_absorpt_coefficient_mu 0.725
_exptl_absorpt_correction_type none
_exptl_crystal_colour unknown
_exptl_crystal_density_diffrn 1.244
_exptl_crystal_description block
_exptl_crystal_F_000 604.00
_exptl_crystal_size_max 0.80
_exptl_crystal_size_mid 0.50
_exptl_crystal_size_min 0.10
_refine_diff_density_max 2.54
_refine_diff_density_min -2.57
_refine_ls_extinction_method none
_refine_ls_goodness_of_fit_ref 19.951
_refine_ls_hydrogen_treatment refall
_refine_ls_number_parameters 381
_refine_ls_number_reflns 10614
_refine_ls_R_factor_gt 0.0950
_refine_ls_shift/su_max 0.1260
_refine_ls_structure_factor_coef F
_refine_ls_weighting_details 'w = 1/\s^2^(Fo)'
_refine_ls_weighting_scheme sigma
_refine_ls_wR_factor_ref 0.0790
_reflns_number_gt 10614
_reflns_number_total 14302
_reflns_threshold_expression F^2^>2.0\s(F^2^)
_cod_data_source_file ja0542486si20050628_122740.cif
_cod_data_source_block '_mizu4____________________'
_cod_original_cell_volume 1498.4(3)
_cod_original_formula_sum 'C34 H47 O Ni P '
_cod_database_code 4111949

loop_
_symmetry_equiv_pos_site_id
_symmetry_equiv_pos_as_xyz
1 +X,+Y,+Z
2 -X,-Y,-Z

loop_
_atom_site_label
_atom_site_type_symbol
_atom_site_fract_x
_atom_site_fract_y
_atom_site_fract_z
_atom_site_U_iso_or_equiv
_atom_site_adp_type
_atom_site_occupancy
_atom_site_symmetry_multiplicity
_atom_site_calc_flag
_atom_site_refinement_flags
Ni(1) Ni 0.7052(1) 0.06251(9) 0.26801(7) 0.0339(3) Uani 1.00 1 d .
P(1) P 0.4934(2) 0.2596(2) 0.2539(1) 0.0305(6) Uani 1.00 1 d .
O(1) O 0.8206(4) 0.1180(4) 0.1946(3) 0.037(1) Uani 1.00 1 d .
C(1) C 0.6371(8) -0.0494(6) 0.3464(4) 0.050(3) Uani 1.00 1 d .
C(2) C 0.7860(8) -0.1334(7) 0.3236(5) 0.046(3) Uani 1.00 1 d .
C(3) C 0.8429(8) -0.2491(7) 0.2572(6) 0.071(3) Uani 1.00 1 d .
C(4) C 0.9399(8) -0.2464(8) 0.1759(5) 0.044(3) Uani 1.00 1 d .
C(5) C 0.9967(8) -0.3572(8) 0.1152(6) 0.058(3) Uani 1.00 1 d .
C(6) C 1.076(1) -0.3587(9) 0.0454(6) 0.070(3) Uani 1.00 1 d .
C(7) C 1.1029(8) -0.2508(9) 0.0301(5) 0.066(3) Uani 1.00 1 d .
C(8) C 1.0525(7) -0.1360(7) 0.0879(5) 0.043(2) Uani 1.00 1 d .
C(9) C 0.9669(7) -0.1333(7) 0.1620(5) 0.034(2) Uani 1.00 1 d .
C(10) C 0.9131(7) -0.0051(7) 0.2292(5) 0.038(2) Uani 1.00 1 d .
C(11) C 1.0090(7) -0.0128(7) 0.2983(4) 0.030(2) Uani 1.00 1 d .
C(12) C 1.1249(8) -0.1395(7) 0.3226(5) 0.055(3) Uani 1.00 1 d .
C(13) C 1.2133(9) -0.1457(8) 0.3922(6) 0.080(3) Uani 1.00 1 d .
C(14) C 1.1816(8) -0.0208(8) 0.4336(5) 0.069(3) Uani 1.00 1 d .
C(15) C 1.0710(9) 0.1050(8) 0.4124(6) 0.078(4) Uani 1.00 1 d .
C(16) C 0.9808(7) 0.1124(7) 0.3423(5) 0.048(3) Uani 1.00 1 d .
C(17) C 0.5335(7) 0.3973(6) 0.2036(4) 0.026(2) Uani 1.00 1 d .
C(18) C 0.6086(7) 0.4491(7) 0.2688(5) 0.044(2) Uani 1.00 1 d .
C(19) C 0.6725(8) 0.5297(7) 0.2163(5) 0.055(3) Uani 1.00 1 d .
C(20) C 0.5566(9) 0.6502(7) 0.1742(5) 0.060(3) Uani 1.00 1 d .
C(21) C 0.4791(8) 0.6052(7) 0.1100(5) 0.054(3) Uani 1.00 1 d .
C(22) C 0.4148(7) 0.5206(6) 0.1581(4) 0.039(2) Uani 1.00 1 d .
C(23) C 0.3813(7) 0.3292(6) 0.3635(4) 0.035(2) Uani 1.00 1 d .
C(24) C 0.4639(7) 0.3300(6) 0.4418(4) 0.039(2) Uani 1.00 1 d .
C(25) C 0.3695(7) 0.3579(7) 0.5283(4) 0.057(3) Uani 1.00 1 d .
C(26) C 0.2295(8) 0.4973(7) 0.5204(5) 0.058(3) Uani 1.00 1 d .
C(27) C 0.1453(7) 0.5035(7) 0.4445(4) 0.057(3) Uani 1.00 1 d .
C(28) C 0.2445(6) 0.4703(6) 0.3565(4) 0.047(2) Uani 1.00 1 d .
C(29) C 0.3634(7) 0.2498(6) 0.1803(4) 0.030(2) Uani 1.00 1 d .
C(30) C 0.2861(7) 0.1689(7) 0.2171(5) 0.048(3) Uani 1.00 1 d .
C(31) C 0.1839(8) 0.1624(8) 0.1485(5) 0.063(3) Uani 1.00 1 d .
C(32) C 0.2650(7) 0.1002(7) 0.0598(5) 0.047(3) Uani 1.00 1 d .
C(33) C 0.3384(7) 0.1819(7) 0.0237(4) 0.039(2) Uani 1.00 1 d .
C(34) C 0.4423(7) 0.1876(6) 0.0860(4) 0.044(2) Uani 1.00 1 d .
H(1) H 0.6020 0.0251 0.3891 0.067 Uiso 1.00 1 c R
H(2) H 0.5704 -0.0691 0.3176 0.067 Uiso 1.00 1 c R
H(3) H 0.8525 -0.1136 0.3525 0.059 Uiso 1.00 1 c R
H(4) H 0.8960 -0.3344 0.2878 0.079 Uiso 1.00 1 c R
H(5) H 0.7608 -0.2480 0.2326 0.079 Uiso 1.00 1 c R
H(6) H 0.9800 -0.4348 0.1255 0.058 Uiso 1.00 1 c R
H(7) H 1.1131 -0.4349 0.0039 0.076 Uiso 1.00 1 c R
H(8) H 1.1591 -0.2509 -0.0217 0.058 Uiso 1.00 1 c R
H(9) H 1.0707 -0.0593 0.0779 0.049 Uiso 1.00 1 c R
H(10) H 1.1449 -0.2239 0.2927 0.061 Uiso 1.00 1 c R
H(11) H 1.2925 -0.2330 0.4080 0.084 Uiso 1.00 1 c R
H(12) H 1.2415 -0.0231 0.4796 0.076 Uiso 1.00 1 c R
H(13) H 1.0519 0.1894 0.4419 0.094 Uiso 1.00 1 c R
H(14) H 0.9021 0.1998 0.3262 0.052 Uiso 1.00 1 c R
H(15) H 0.6069 0.3486 0.1580 0.033 Uiso 1.00 1 c R
H(16) H 0.5373 0.5078 0.3129 0.053 Uiso 1.00 1 c R
H(17) H 0.6835 0.3702 0.2964 0.053 Uiso 1.00 1 c R
H(18) H 0.7155 0.5615 0.2582 0.086 Uiso 1.00 1 c R
H(19) H 0.7452 0.4702 0.1731 0.085 Uiso 1.00 1 c R
H(20) H 0.4861 0.7119 0.2176 0.081 Uiso 1.00 1 c R
H(21) H 0.6000 0.6981 0.1425 0.081 Uiso 1.00 1 c R
H(22) H 0.4036 0.6852 0.0835 0.068 Uiso 1.00 1 c R
H(23) H 0.5491 0.5476 0.0649 0.068 Uiso 1.00 1 c R
H(24) H 0.3735 0.4882 0.1156 0.049 Uiso 1.00 1 c R
H(25) H 0.3411 0.5788 0.2012 0.048 Uiso 1.00 1 c R
H(26) H 0.3449 0.2660 0.3778 0.044 Uiso 1.00 1 c R
H(27) H 0.5487 0.2410 0.4445 0.043 Uiso 1.00 1 c R
H(28) H 0.4916 0.4011 0.4348 0.043 Uiso 1.00 1 c R
H(29) H 0.3428 0.2862 0.5356 0.068 Uiso 1.00 1 c R
H(30) H 0.4226 0.3582 0.5775 0.068 Uiso 1.00 1 c R
H(31) H 0.1690 0.5124 0.5730 0.069 Uiso 1.00 1 c R
H(32) H 0.2565 0.5690 0.5157 0.069 Uiso 1.00 1 c R
H(33) H 0.1146 0.4345 0.4505 0.062 Uiso 1.00 1 c R
H(34) H 0.0623 0.5938 0.4417 0.062 Uiso 1.00 1 c R
H(35) H 0.2740 0.5400 0.3492 0.049 Uiso 1.00 1 c R
H(36) H 0.1914 0.4711 0.3071 0.049 Uiso 1.00 1 c R
H(37) H 0.2892 0.3429 0.1703 0.036 Uiso 1.00 1 c R
H(38) H 0.3589 0.0755 0.2278 0.067 Uiso 1.00 1 c R
H(39) H 0.2333 0.2116 0.2715 0.067 Uiso 1.00 1 c R
H(40) H 0.1422 0.1076 0.1722 0.091 Uiso 1.00 1 c R
H(41) H 0.1088 0.2555 0.1396 0.091 Uiso 1.00 1 c R
H(42) H 0.3363 0.0053 0.0681 0.059 Uiso 1.00 1 c R
H(43) H 0.1974 0.1036 0.0189 0.059 Uiso 1.00 1 c R
H(44) H 0.3918 0.1378 -0.0303 0.050 Uiso 1.00 1 c R
H(45) H 0.2661 0.2751 0.0120 0.051 Uiso 1.00 1 c R
H(46) H 0.4824 0.2435 0.0616 0.053 Uiso 1.00 1 c R
H(47) H 0.5187 0.0952 0.0950 0.053 Uiso 1.00 1 c R

loop_
_atom_site_aniso_label
_atom_site_aniso_U_11
_atom_site_aniso_U_22
_atom_site_aniso_U_33
_atom_site_aniso_U_12
_atom_site_aniso_U_13
_atom_site_aniso_U_23
Ni(1) 0.0351(6) 0.0305(6) 0.0382(7) -0.0174(5) -0.0043(5) 0.0035(5)
P(1) 0.031(1) 0.036(1) 0.028(1) -0.018(1) -0.0053(9) 0.0028(9)
O(1) 0.030(3) 0.027(3) 0.045(3) -0.008(2) -0.005(2) 0.000(2)
C(1) 0.079(6) 0.048(5) 0.042(6) -0.045(5) -0.013(5) 0.007(4)
C(2) 0.042(5) 0.058(5) 0.047(6) -0.031(4) -0.020(4) 0.025(4)
C(3) 0.059(6) 0.017(4) 0.122(9) -0.005(4) -0.015(6) -0.023(5)
C(4) 0.037(5) 0.053(5) 0.045(6) -0.024(5) -0.021(4) 0.020(5)
C(5) 0.055(6) 0.030(5) 0.060(7) 0.005(4) -0.026(5) -0.018(5)
C(6) 0.093(8) 0.040(6) 0.058(7) -0.016(6) -0.018(6) -0.022(6)
C(7) 0.034(5) 0.075(6) 0.037(6) 0.015(5) 0.008(4) -0.020(5)
C(8) 0.038(5) 0.054(5) 0.032(5) -0.016(4) -0.016(4) 0.011(4)
C(9) 0.021(4) 0.029(4) 0.035(5) 0.002(4) -0.011(4) -0.006(4)
C(10) 0.029(4) 0.033(4) 0.055(5) -0.018(4) 0.003(4) -0.001(4)
C(11) 0.028(4) 0.042(4) 0.021(4) -0.016(4) -0.002(3) -0.004(3)
C(12) 0.063(6) 0.044(5) 0.047(6) -0.015(4) -0.019(5) -0.006(4)
C(13) 0.059(6) 0.064(6) 0.086(8) -0.005(5) -0.013(5) -0.021(6)
C(14) 0.062(6) 0.078(6) 0.050(6) -0.016(5) -0.037(5) -0.004(5)
C(15) 0.068(7) 0.059(6) 0.107(9) -0.029(5) -0.010(6) -0.038(6)
C(16) 0.036(5) 0.032(4) 0.062(6) -0.005(4) -0.001(4) -0.016(4)
C(17) 0.035(4) 0.039(4) 0.010(4) -0.022(4) -0.003(3) 0.009(3)
C(18) 0.042(5) 0.037(4) 0.054(6) -0.018(4) -0.015(4) -0.003(4)
C(19) 0.090(7) 0.072(6) 0.051(6) -0.076(5) -0.020(5) 0.014(5)
C(20) 0.099(7) 0.059(6) 0.044(6) -0.055(5) -0.025(5) 0.019(4)
C(21) 0.062(6) 0.048(5) 0.060(6) -0.033(5) -0.010(5) 0.026(4)
C(22) 0.042(5) 0.037(4) 0.042(5) -0.022(4) -0.016(4) 0.018(4)
C(23) 0.036(4) 0.032(4) 0.042(5) -0.020(3) 0.006(4) -0.001(4)
C(24) 0.047(5) 0.044(5) 0.018(4) -0.014(4) -0.017(4) 0.001(3)
C(25) 0.069(6) 0.064(6) 0.037(5) -0.034(5) 0.009(5) -0.003(4)
C(26) 0.066(6) 0.065(6) 0.041(6) -0.033(5) 0.025(4) -0.021(4)
C(27) 0.056(5) 0.070(6) 0.029(5) -0.017(5) 0.006(4) -0.005(4)
C(28) 0.031(4) 0.040(5) 0.051(6) -0.002(4) 0.007(4) -0.013(4)
C(29) 0.029(4) 0.032(4) 0.029(5) -0.014(4) -0.003(3) -0.003(3)
C(30) 0.059(5) 0.084(6) 0.026(5) -0.052(5) -0.010(4) 0.004(4)
C(31) 0.067(6) 0.099(7) 0.062(6) -0.070(5) 0.000(5) -0.019(5)
C(32) 0.053(5) 0.062(5) 0.032(5) -0.032(5) -0.015(4) -0.010(4)
C(33) 0.052(5) 0.060(5) 0.014(4) -0.033(4) -0.008(4) -0.008(4)
C(34) 0.044(5) 0.037(4) 0.051(5) -0.020(4) 0.011(4) -0.004(4)

loop_
_atom_type_symbol
_atom_type_description
_atom_type_scat_dispersion_real
_atom_type_scat_dispersion_imag
_atom_type_scat_source
C C 0.003 0.002
;
International Tables for Crystallography
(1992, Vol. C, Tables 4.2.6.8 and 6.1.1.4)
;
H H 0.000 0.000
;
International Tables for Crystallography
(1992, Vol. C, Table 6.1.1.4)
;
Ni Ni 0.339 1.112
;
International Tables for Crystallography
(1992, Vol. C, Tables 4.2.6.8 and 6.1.1.4)
;
O O 0.011 0.006
;
International Tables for Crystallography
(1992, Vol. C, Tables 4.2.6.8 and 6.1.1.4)
;
P P 0.102 0.094
;
International Tables for Crystallography
(1992, Vol. C, Tables 4.2.6.8 and 6.1.1.4)
;

loop_
_geom_angle_atom_site_label_1
_geom_angle_atom_site_label_2
_geom_angle_atom_site_label_3
_geom_angle
O(1) Ni(1) P(1) 96.3(1)
C(1) Ni(1) P(1) 100.3(2)
C(2) Ni(1) P(1) 140.3(2)
C(10) Ni(1) P(1) 136.3(2)
Ni(1) P(1) C(17) 108.4(2)
Ni(1) P(1) C(23) 113.7(2)
Ni(1) P(1) C(29) 116.7(2)
C(1) Ni(1) O(1) 163.3(2)
C(2) Ni(1) O(1) 123.2(2)
Ni(1) O(1) C(10) 73.7(4)
C(10) Ni(1) O(1) 40.2(2)
Ni(1) C(1) C(2) 71.5(5)
C(2) Ni(1) C(1) 40.1(3)
C(10) Ni(1) C(1) 123.4(3)
Ni(1) C(2) C(1) 68.4(4)
Ni(1) C(2) C(3) 113.6(5)
C(10) Ni(1) C(2) 83.5(3)
Ni(1) C(10) O(1) 66.1(3)
Ni(1) C(10) C(9) 109.8(5)
Ni(1) C(10) C(11) 116.3(5)
C(23) P(1) C(17) 109.4(3)
C(29) P(1) C(17) 104.9(3)
P(1) C(17) C(18) 112.5(4)
P(1) C(17) C(22) 119.3(5)
C(29) P(1) C(23) 103.2(3)
P(1) C(23) C(24) 116.0(4)
P(1) C(23) C(28) 114.2(4)
P(1) C(29) C(30) 115.6(4)
P(1) C(29) C(34) 109.6(5)
O(1) C(10) C(9) 113.5(6)
O(1) C(10) C(11) 121.0(7)
C(1) C(2) C(3) 123.3(8)
C(2) C(3) C(4) 118.8(8)
C(3) C(4) C(9) 121.5(7)
C(3) C(4) C(5) 118.6(8)
C(9) C(4) C(5) 119.9(8)
C(4) C(5) C(6) 121.1(9)
C(4) C(9) C(10) 123.8(7)
C(4) C(9) C(8) 118.8(7)
C(5) C(6) C(7) 120.3(8)
C(6) C(7) C(8) 122.8(8)
C(7) C(8) C(9) 117.1(8)
C(8) C(9) C(10) 117.2(7)
C(9) C(10) C(11) 118.6(5)
C(10) C(11) C(16) 118.6(5)
C(10) C(11) C(12) 121.9(7)
C(16) C(11) C(12) 119.5(7)
C(11) C(12) C(13) 121.1(7)
C(11) C(16) C(15) 118.9(5)
C(12) C(13) C(14) 117.4(6)
C(13) C(14) C(15) 123.9(8)
C(14) C(15) C(16) 119.2(8)
C(22) C(17) C(18) 110.1(5)
C(17) C(18) C(19) 108.9(6)
C(17) C(22) C(21) 109.7(6)
C(18) C(19) C(20) 109.8(7)
C(19) C(20) C(21) 111.4(7)
C(20) C(21) C(22) 110.8(6)
C(28) C(23) C(24) 110.3(5)
C(23) C(24) C(25) 110.4(6)
C(23) C(28) C(27) 110.0(5)
C(24) C(25) C(26) 108.6(5)
C(25) C(26) C(27) 114.2(6)
C(26) C(27) C(28) 109.3(6)
C(34) C(29) C(30) 110.4(6)
C(29) C(30) C(31) 111.3(6)
C(29) C(34) C(33) 111.0(5)
C(30) C(31) C(32) 111.7(6)
C(31) C(32) C(33) 110.4(7)
C(32) C(33) C(34) 113.2(6)
Ni(1) C(1) H(1) 87.7536
Ni(1) C(1) H(2) 111.6082
Ni(1) C(2) H(3) 87.3234
P(1) C(17) H(15) 104.3087
P(1) C(23) H(26) 105.1298
P(1) C(29) H(37) 107.8394
H(1) C(1) C(2) 122.3820
H(2) C(1) C(2) 117.6174
C(1) C(2) H(3) 117.5268
H(2) C(1) H(1) 120.0006
H(3) C(2) C(3) 119.1464
C(2) C(3) H(5) 106.8566
C(2) C(3) H(4) 107.6503
H(5) C(3) C(4) 105.3606
H(4) C(3) C(4) 108.4544
H(5) C(3) H(4) 109.4562
C(4) C(5) H(6) 119.7360
H(6) C(5) C(6) 119.1782
C(5) C(6) H(7) 120.1748
H(7) C(6) C(7) 119.4934
C(6) C(7) H(8) 120.3435
C(7) C(8) H(9) 123.6793
H(8) C(7) C(8) 116.8438
H(9) C(8) C(9) 119.2241
C(11) C(12) H(10) 119.7676
C(11) C(16) H(14) 120.3699
H(10) C(12) C(13) 119.1253
C(12) C(13) H(11) 120.2280
H(11) C(13) C(14) 122.3366
C(13) C(14) H(12) 118.2975
C(14) C(15) H(13) 122.0648
H(12) C(14) C(15) 117.8352
C(15) C(16) H(14) 120.7640
H(13) C(15) C(16) 118.7217
H(15) C(17) C(18) 103.9281
C(17) C(18) H(17) 108.9658
C(17) C(18) H(16) 108.1793
H(15) C(17) C(22) 105.0566
C(17) C(22) H(24) 109.8577
C(17) C(22) H(25) 109.4039
H(17) C(18) C(19) 110.3558
H(16) C(18) C(19) 110.9139
C(18) C(19) H(19) 110.6921
C(18) C(19) H(18) 106.6773
H(17) C(18) H(16) 109.4651
H(19) C(19) C(20) 110.7421
H(18) C(19) C(20) 109.3726
C(19) C(20) H(20) 110.8381
C(19) C(20) H(21) 107.5950
H(19) C(19) H(18) 109.4633
H(20) C(20) C(21) 108.0898
C(20) C(21) H(22) 110.1391
C(20) C(21) H(23) 107.7123
H(21) C(20) C(21) 109.4106
H(21) C(20) H(20) 109.4540
C(21) C(22) H(24) 108.8292
C(21) C(22) H(25) 109.6047
H(22) C(21) C(22) 109.7041
H(23) C(21) C(22) 108.9801
H(23) C(21) H(22) 109.4597
H(25) C(22) H(24) 109.4612
C(23) C(24) H(27) 108.5585
H(26) C(23) C(24) 106.0887
C(23) C(24) H(28) 109.8101
H(26) C(23) C(28) 103.9118
C(23) C(28) H(35) 107.7735
C(23) C(28) H(36) 111.0953
H(27) C(24) C(25) 109.4371
H(28) C(24) C(25) 109.1573
C(24) C(25) H(29) 109.1529
C(24) C(25) H(30) 109.8671
H(28) C(24) H(27) 109.4604
H(29) C(25) C(26) 107.6694
H(30) C(25) C(26) 112.0066
C(25) C(26) H(32) 107.2840
C(25) C(26) H(31) 108.5312
H(30) C(25) H(29) 109.4619
H(32) C(26) C(27) 109.5511
C(26) C(27) H(33) 109.5767
C(26) C(27) H(34) 110.1422
H(31) C(26) C(27) 107.7356
H(32) C(26) H(31) 109.4640
C(27) C(28) H(35) 108.7441
C(27) C(28) H(36) 109.7394
H(33) C(27) C(28) 108.0876
H(34) C(27) C(28) 110.2663
H(34) C(27) H(33) 109.4632
H(36) C(28) H(35) 109.4633
H(37) C(29) C(30) 106.6665
C(29) C(30) H(38) 107.7161
C(29) C(30) H(39) 109.4929
C(29) C(34) H(47) 107.3780
H(37) C(29) C(34) 106.2192
C(29) C(34) H(46) 109.6004
H(38) C(30) C(31) 107.8863
H(39) C(30) C(31) 110.9443
C(30) C(31) H(40) 108.8379
C(30) C(31) H(41) 107.9033
H(39) C(30) H(38) 109.4600
H(40) C(31) C(32) 109.8396
H(41) C(31) C(32) 109.0091
C(31) C(32) H(42) 108.9821
C(31) C(32) H(43) 108.9245
H(41) C(31) H(40) 109.4581
H(42) C(32) C(33) 109.5659
C(32) C(33) H(44) 108.2634
C(32) C(33) H(45) 109.0998
H(43) C(32) C(33) 109.4825
H(43) C(32) H(42) 109.4613
C(33) C(34) H(47) 109.2514
C(33) C(34) H(46) 110.1088
H(44) C(33) C(34) 108.0920
H(45) C(33) C(34) 108.6963
H(45) C(33) H(44) 109.4546
H(47) C(34) H(46) 109.4592

loop_
_geom_bond_atom_site_label_1
_geom_bond_atom_site_label_2
_geom_bond_distance
Ni(1) P(1) 2.241(2)
Ni(1) O(1) 1.894(5)
Ni(1) C(1) 2.021(8)
Ni(1) C(2) 2.061(7)
Ni(1) C(10) 1.989(7)
P(1) C(17) 1.880(8)
P(1) C(23) 1.905(6)
P(1) C(29) 1.844(8)
O(1) C(10) 1.337(7)
C(1) C(2) 1.400(9)
C(2) C(3) 1.48(1)
C(3) C(4) 1.56(1)
C(4) C(5) 1.38(1)
C(4) C(9) 1.40(1)
C(5) C(6) 1.30(1)
C(6) C(7) 1.35(2)
C(7) C(8) 1.39(1)
C(8) C(9) 1.38(1)
C(9) C(10) 1.58(1)
C(10) C(11) 1.46(1)
C(11) C(12) 1.390(8)
C(11) C(16) 1.41(1)
C(12) C(13) 1.41(1)
C(13) C(14) 1.38(1)
C(14) C(15) 1.348(9)
C(15) C(16) 1.43(1)
C(17) C(18) 1.56(1)
C(17) C(22) 1.509(7)
C(18) C(19) 1.53(1)
C(19) C(20) 1.457(9)
C(20) C(21) 1.52(1)
C(21) C(22) 1.53(1)
C(23) C(24) 1.50(1)
C(23) C(28) 1.520(7)
C(24) C(25) 1.530(9)
C(25) C(26) 1.528(8)
C(26) C(27) 1.46(1)
C(27) C(28) 1.569(9)
C(29) C(30) 1.54(1)
C(29) C(34) 1.584(8)
C(30) C(31) 1.55(1)
C(31) C(32) 1.52(1)
C(32) C(33) 1.51(1)
C(33) C(34) 1.50(1)
C(1) H(1) 0.9500
C(1) H(2) 0.9500
C(2) H(3) 0.9500
C(3) H(4) 0.9500
C(3) H(5) 0.9499
C(5) H(6) 0.9500
C(6) H(7) 0.9499
C(7) H(8) 0.9499
C(8) H(9) 0.9501
C(12) H(10) 0.9500
C(13) H(11) 0.9500
C(14) H(12) 0.9501
C(15) H(13) 0.9499
C(16) H(14) 0.9500
C(17) H(15) 0.9500
C(18) H(16) 0.9500
C(18) H(17) 0.9500
C(19) H(18) 0.9500
C(19) H(19) 0.9500
C(20) H(20) 0.9499
C(20) H(21) 0.9500
C(21) H(22) 0.9500
C(21) H(23) 0.9500
C(22) H(24) 0.9500
C(22) H(25) 0.9500
C(23) H(26) 0.9500
C(24) H(27) 0.9500
C(24) H(28) 0.9501
C(25) H(29) 0.9501
C(25) H(30) 0.9500
C(26) H(31) 0.9500
C(26) H(32) 0.9500
C(27) H(33) 0.9500
C(27) H(34) 0.9500
C(28) H(35) 0.9500
C(28) H(36) 0.9500
C(29) H(37) 0.9500
C(30) H(38) 0.9500
C(30) H(39) 0.9500
C(31) H(40) 0.9500
C(31) H(41) 0.9500
C(32) H(42) 0.9500
C(32) H(43) 0.9500
C(33) H(44) 0.9500
C(33) H(45) 0.9500
C(34) H(46) 0.9500
C(34) H(47) 0.9500

loop_
_geom_contact_atom_site_label_1
_geom_contact_atom_site_label_2
_geom_contact_distance
_geom_contact_site_symmetry_2
Ni(1) C(3) 2.977(6) .
Ni(1) C(4) 3.321(7) .
Ni(1) C(9) 2.929(6) .
Ni(1) C(11) 2.942(7) .
Ni(1) C(16) 3.430(9) .
Ni(1) C(17) 3.349(6) .
Ni(1) C(23) 3.476(5) .
Ni(1) C(29) 3.484(6) .
P(1) O(1) 3.089(4) .
P(1) C(1) 3.275(6) .
P(1) C(18) 2.862(9) .
P(1) C(22) 2.930(7) .
P(1) C(24) 2.897(6) .
P(1) C(28) 2.884(5) .
P(1) C(30) 2.86(1) .
P(1) C(34) 2.806(7) .
O(1) C(2) 3.48(1) .
O(1) C(4) 3.54(1) .
O(1) C(8) 3.053(7) .
O(1) C(9) 2.443(7) .
O(1) C(11) 2.434(7) .
O(1) C(16) 2.839(9) .
O(1) C(17) 3.075(6) .
O(1) C(18) 3.356(7) .
C(1) C(3) 2.531(8) .
C(1) C(10) 3.53(1) .
C(2) C(4) 2.61(1) .
C(2) C(9) 3.00(1) .
C(2) C(10) 2.70(1) .
C(2) C(11) 3.19(1) .
C(2) C(12) 3.52(1) .
C(3) C(5) 2.53(1) .
C(3) C(9) 2.58(1) .
C(3) C(10) 3.09(1) .
C(4) C(6) 2.33(1) .
C(4) C(7) 2.69(1) .
C(4) C(8) 2.40(1) .
C(4) C(10) 2.63(1) .
C(4) C(11) 3.52(1) .
C(4) C(12) 3.56(1) .
C(5) C(7) 2.29(1) .
C(5) C(8) 2.76(1) .
C(5) C(9) 2.41(1) .
C(6) C(8) 2.40(1) .
C(6) C(9) 2.75(1) .
C(7) C(9) 2.36(1) .
C(8) C(10) 2.531(9) .
C(8) C(11) 3.371(9) .
C(9) C(11) 2.61(1) .
C(9) C(12) 2.98(1) .
C(10) C(12) 2.490(9) .
C(10) C(16) 2.47(1) .
C(11) C(13) 2.44(1) .
C(11) C(14) 2.77(1) .
C(11) C(15) 2.45(1) .
C(12) C(14) 2.39(1) .
C(12) C(15) 2.79(1) .
C(12) C(16) 2.421(9) .
C(13) C(15) 2.41(1) .
C(13) C(16) 2.816(9) .
C(14) C(16) 2.40(1) .
C(17) C(19) 2.51(1) .
C(17) C(20) 2.90(1) .
C(17) C(21) 2.49(1) .
C(17) C(23) 3.09(1) .
C(17) C(28) 3.472(9) .
C(17) C(29) 2.95(1) .
C(17) C(34) 3.41(1) .
C(18) C(20) 2.44(1) .
C(18) C(21) 2.91(1) .
C(18) C(22) 2.51(1) .
C(18) C(23) 3.46(1) .
C(18) C(24) 3.48(1) .
C(19) C(21) 2.46(1) .
C(19) C(22) 2.93(1) .
C(20) C(22) 2.51(1) .
C(22) C(28) 3.56(1) .
C(22) C(29) 3.25(1) .
C(23) C(25) 2.489(9) .
C(23) C(26) 2.886(9) .
C(23) C(27) 2.530(8) .
C(23) C(29) 2.939(9) .
C(23) C(30) 3.30(1) .
C(24) C(26) 2.484(8) .
C(24) C(27) 2.937(9) .
C(24) C(28) 2.480(8) .
C(25) C(27) 2.511(9) .
C(25) C(28) 2.937(9) .
C(26) C(28) 2.472(9) .
C(27) C(27) 3.42(1) 56602
C(28) C(29) 3.352(9) .
C(29) C(31) 2.55(1) .
C(29) C(32) 2.98(1) .
C(29) C(33) 2.540(9) .
C(30) C(32) 2.54(1) .
C(30) C(33) 2.943(9) .
C(30) C(34) 2.56(1) .
C(31) C(33) 2.49(1) .
C(31) C(34) 2.95(1) .
C(32) C(34) 2.51(1) .
Ni(1) H(1) 2.1992 .
Ni(1) H(2) 2.5300 .
Ni(1) H(3) 2.2289 .
Ni(1) H(5) 3.1834 .
Ni(1) H(14) 3.2320 .
Ni(1) H(15) 3.2315 .
Ni(1) H(17) 3.2736 .
Ni(1) H(27) 3.1754 .
Ni(1) H(47) 3.2522 .
P(1) H(1) 3.0418 .
P(1) H(2) 3.4000 .
P(1) H(15) 2.3063 .
P(1) H(16) 3.0949 .
P(1) H(17) 2.8787 .
P(1) H(24) 3.0384 .
P(1) H(25) 3.1549 .
P(1) H(26) 2.3405 .
P(1) H(27) 2.9394 .
P(1) H(28) 3.1356 .
P(1) H(35) 3.1024 .
P(1) H(36) 2.9493 .
P(1) H(37) 2.3186 .
P(1) H(38) 2.9910 .
P(1) H(39) 3.0103 .
P(1) H(46) 2.9104 .
P(1) H(47) 2.9255 .
O(1) H(3) 3.3488 .
O(1) H(8) 3.0053 75502
O(1) H(9) 2.8946 .
O(1) H(14) 2.5286 .
O(1) H(15) 2.5084 .
O(1) H(17) 2.8268 .
O(1) H(19) 3.5320 .
O(1) H(40) 3.3151 65501
C(1) H(3) 2.0232 .
C(1) H(4) 3.0737 .
C(1) H(5) 2.5348 .
C(1) H(12) 3.2344 75602
C(1) H(26) 3.3353 .
C(1) H(27) 3.1859 .
C(1) H(29) 3.0378 65602
C(1) H(38) 3.1966 .
C(2) H(1) 2.0709 .
C(2) H(2) 2.0241 .
C(2) H(4) 1.9823 .
C(2) H(5) 1.9729 .
C(2) H(10) 3.4037 .
C(2) H(12) 3.3606 75602
C(2) H(29) 3.2896 65602
C(2) H(34) 3.5337 64501
C(3) H(1) 3.3969 .
C(3) H(2) 2.6801 .
C(3) H(3) 2.1083 .
C(3) H(6) 2.6565 .
C(3) H(10) 3.3755 .
C(3) H(18) 2.9451 54501
C(3) H(21) 3.4192 54501
C(3) H(34) 3.5624 64501
C(3) H(36) 3.5627 64501
C(4) H(3) 2.9201 .
C(4) H(4) 2.0633 .
C(4) H(5) 2.0260 .
C(4) H(6) 2.0302 .
C(4) H(7) 3.1959 .
C(4) H(9) 3.2534 .
C(4) H(10) 2.9465 .
C(4) H(36) 3.5895 64501
C(4) H(43) 3.3543 65502
C(5) H(4) 2.7152 .
C(5) H(5) 2.7170 .
C(5) H(7) 1.9544 .
C(5) H(7) 3.5313 74502
C(5) H(8) 3.1495 .
C(5) H(24) 3.4676 64501
C(5) H(36) 3.5783 64501
C(5) H(37) 3.3606 64501
C(5) H(43) 3.2725 65502
C(5) H(45) 3.1937 65502
C(6) H(6) 1.9449 .
C(6) H(8) 2.0034 .
C(6) H(9) 3.2726 .
C(6) H(24) 2.9888 64501
C(6) H(25) 3.5405 64501
C(6) H(37) 3.5173 64501
C(6) H(41) 3.3392 65502
C(6) H(43) 3.0664 65502
C(6) H(45) 3.5173 64501
C(6) H(45) 3.4026 65502
C(7) H(6) 3.1503 .
C(7) H(7) 1.9952 .
C(7) H(9) 2.0737 .
C(7) H(9) 3.4042 75502
C(7) H(22) 3.0344 64501
C(7) H(24) 3.2086 64501
C(7) H(25) 3.5221 64501
C(7) H(41) 3.4875 65502
C(7) H(43) 2.8948 65502
C(8) H(7) 3.2528 .
C(8) H(8) 2.0069 .
C(8) H(9) 3.1558 75502
C(8) H(10) 3.2698 .
C(8) H(22) 3.2266 64501
C(8) H(40) 3.4805 65501
C(8) H(43) 3.0184 65502
C(9) H(3) 3.0135 .
C(9) H(4) 3.1979 .
C(9) H(5) 3.1082 .
C(9) H(6) 3.2666 .
C(9) H(8) 3.2114 .
C(9) H(9) 2.0241 .
C(9) H(10) 2.6249 .
C(9) H(43) 3.2272 65502
C(10) H(3) 2.4019 .
C(10) H(9) 2.6338 .
C(10) H(10) 2.6647 .
C(10) H(14) 2.6300 .
C(10) H(40) 3.2528 65501
C(11) H(3) 2.4734 .
C(11) H(9) 3.3380 .
C(11) H(10) 2.0359 .
C(11) H(11) 3.2952 .
C(11) H(13) 3.2969 .
C(11) H(14) 2.0620 .
C(11) H(40) 2.9426 65501
C(12) H(3) 2.7417 .
C(12) H(11) 2.0629 .
C(12) H(12) 3.2463 .
C(12) H(14) 3.2799 .
C(12) H(20) 3.5982 64501
C(12) H(25) 3.2925 64501
C(12) H(35) 3.0869 64501
C(12) H(40) 3.5544 65501
C(13) H(10) 2.0520 .
C(13) H(12) 2.0133 .
C(13) H(13) 3.2685 .
C(13) H(20) 3.5324 64501
C(13) H(27) 3.3810 75602
C(13) H(30) 3.4314 75602
C(13) H(32) 3.4450 64501
C(13) H(35) 3.2273 64501
C(14) H(1) 3.5773 75602
C(14) H(3) 3.4762 75602
C(14) H(10) 3.2463 .
C(14) H(11) 2.0525 .
C(14) H(13) 2.0198 .
C(14) H(14) 3.2540 .
C(14) H(27) 3.3184 75602
C(15) H(11) 3.2658 .
C(15) H(12) 1.9790 .
C(15) H(14) 2.0812 .
C(15) H(34) 3.5947 66602
C(15) H(39) 3.1889 65501
C(16) H(3) 3.3192 .
C(16) H(10) 3.2795 .
C(16) H(12) 3.2480 .
C(16) H(13) 2.0609 .
C(16) H(17) 3.1323 .
C(16) H(39) 3.4214 65501
C(16) H(40) 2.9748 65501
C(17) H(16) 2.0603 .
C(17) H(17) 2.0696 .
C(17) H(18) 3.3128 .
C(17) H(19) 2.7084 .
C(17) H(20) 3.2188 .
C(17) H(22) 3.3060 .
C(17) H(23) 2.6790 .
C(17) H(24) 2.0380 .
C(17) H(25) 2.0328 .
C(17) H(28) 3.4777 .
C(17) H(35) 3.1556 .
C(17) H(36) 3.5445 .
C(17) H(37) 2.9594 .
C(17) H(46) 2.9526 .
C(18) H(14) 3.1228 .
C(18) H(15) 2.0085 .
C(18) H(18) 2.0156 .
C(18) H(19) 2.0628 .
C(18) H(20) 2.6312 .
C(18) H(21) 3.2549 .
C(18) H(23) 3.2262 .
C(18) H(24) 3.3378 .
C(18) H(25) 2.7098 .
C(18) H(28) 2.8739 .
C(18) H(30) 3.0354 66602
C(18) H(31) 3.5813 66602
C(18) H(32) 3.5702 66602
C(18) H(35) 3.3108 .
C(19) H(4) 3.5301 56501
C(19) H(5) 2.9914 56501
C(19) H(15) 2.5552 .
C(19) H(16) 2.0653 .
C(19) H(17) 2.0589 .
C(19) H(20) 2.0026 .
C(19) H(21) 1.9654 .
C(19) H(22) 3.2747 .
C(19) H(23) 2.6380 .
C(19) H(25) 3.2701 .
C(19) H(30) 3.2673 66602
C(19) H(31) 3.5775 66602
C(20) H(5) 3.0128 56501
C(20) H(15) 3.0712 .
C(20) H(16) 2.6389 .
C(20) H(17) 3.2614 .
C(20) H(18) 1.9860 .
C(20) H(19) 2.0016 .
C(20) H(22) 2.0524 .
C(20) H(23) 2.0240 .
C(20) H(24) 3.3230 .
C(20) H(25) 2.7292 .
C(20) H(44) 3.3521 66502
C(20) H(45) 3.5746 66502
C(21) H(15) 2.5599 .
C(21) H(16) 3.2099 .
C(21) H(18) 3.2809 .
C(21) H(19) 2.6725 .
C(21) H(20) 2.0284 .
C(21) H(21) 2.0440 .
C(21) H(23) 3.2283 66502
C(21) H(24) 2.0469 .
C(21) H(24) 3.5937 66502
C(21) H(25) 2.0559 .
C(21) H(46) 3.1537 66502
C(22) H(10) 3.4288 46501
C(22) H(15) 1.9810 .
C(22) H(16) 2.6894 .
C(22) H(17) 3.3232 .
C(22) H(19) 3.2546 .
C(22) H(20) 2.7024 .
C(22) H(21) 3.3299 .
C(22) H(22) 2.0571 .
C(22) H(23) 2.0486 .
C(22) H(23) 3.4035 66502
C(22) H(35) 3.1190 .
C(22) H(36) 3.3765 .
C(22) H(37) 2.8130 .
C(22) H(46) 3.1020 .
C(23) H(1) 3.0211 .
C(23) H(16) 3.1480 .
C(23) H(17) 3.5001 .
C(23) H(25) 3.5136 .
C(23) H(27) 2.0160 .
C(23) H(28) 2.0306 .
C(23) H(29) 2.6669 .
C(23) H(30) 3.3073 .
C(23) H(32) 3.2060 .
C(23) H(33) 2.7181 .
C(23) H(34) 3.3501 .
C(23) H(35) 2.0238 .
C(23) H(36) 2.0625 .
C(23) H(37) 3.0897 .
C(23) H(38) 3.5556 .
C(23) H(39) 2.8538 .
C(24) H(1) 3.0052 .
C(24) H(11) 3.2716 75602
C(24) H(12) 3.5268 75602
C(24) H(16) 3.0428 .
C(24) H(17) 3.2657 .
C(24) H(26) 1.9867 .
C(24) H(29) 2.0486 .
C(24) H(30) 2.0568 .
C(24) H(31) 3.3014 .
C(24) H(32) 2.6601 .
C(24) H(33) 3.2642 .
C(24) H(35) 2.6380 .
C(24) H(36) 3.3082 .
C(25) H(11) 3.3183 75602
C(25) H(16) 3.2396 66602
C(25) H(18) 3.2976 66602
C(25) H(26) 2.5586 .
C(25) H(27) 2.0518 .
C(25) H(28) 2.0486 .
C(25) H(31) 2.0400 .
C(25) H(32) 2.0252 .
C(25) H(33) 2.7152 .
C(25) H(34) 3.3253 .
C(25) H(35) 3.2288 .
C(26) H(13) 3.2874 66602
C(26) H(16) 3.5754 66602
C(26) H(17) 3.4828 66602
C(26) H(18) 3.4096 66602
C(26) H(26) 3.0494 .
C(26) H(27) 3.3074 .
C(26) H(28) 2.6784 .
C(26) H(29) 2.0299 .
C(26) H(30) 2.0801 .
C(26) H(33) 1.9923 .
C(26) H(33) 3.3166 56602
C(26) H(34) 1.9987 .
C(26) H(35) 2.6660 .
C(26) H(36) 3.2858 .
C(27) H(4) 3.4075 46501
C(27) H(13) 3.3827 66602
C(27) H(26) 2.5844 .
C(27) H(28) 3.2385 .
C(27) H(29) 2.6946 .
C(27) H(30) 3.3271 .
C(27) H(31) 1.9709 .
C(27) H(31) 3.4045 56602
C(27) H(32) 1.9920 .
C(27) H(33) 2.8546 56602
C(27) H(34) 3.2471 56602
C(27) H(35) 2.0790 .
C(27) H(36) 2.0908 .
C(28) H(4) 3.4354 46501
C(28) H(10) 3.1232 46501
C(28) H(11) 3.5952 46501
C(28) H(16) 3.3151 .
C(28) H(25) 2.9484 .
C(28) H(26) 1.9770 .
C(28) H(27) 3.2935 .
C(28) H(28) 2.6628 .
C(28) H(29) 3.2401 .
C(28) H(31) 3.2918 .
C(28) H(32) 2.6687 .
C(28) H(33) 2.0712 .
C(28) H(34) 2.0969 .
C(28) H(37) 3.0495 .
C(28) H(39) 3.1597 .
C(29) H(15) 3.2127 .
C(29) H(24) 2.8054 .
C(29) H(25) 3.4881 .
C(29) H(26) 2.9671 .
C(29) H(36) 2.8686 .
C(29) H(38) 2.0374 .
C(29) H(39) 2.0584 .
C(29) H(40) 3.3562 .
C(29) H(41) 2.7408 .
C(29) H(42) 3.2986 .
C(29) H(44) 3.3520 .
C(29) H(45) 2.7403 .
C(29) H(46) 2.1029 .
C(29) H(47) 2.0763 .
C(30) H(2) 3.2900 .
C(30) H(26) 2.8616 .
C(30) H(36) 3.2299 .
C(30) H(37) 2.0249 .
C(30) H(40) 2.0645 .
C(30) H(41) 2.0534 .
C(30) H(42) 2.7429 .
C(30) H(43) 3.3511 .
C(30) H(45) 3.2604 .
C(30) H(46) 3.3745 .
C(30) H(47) 2.7605 .
C(31) H(9) 3.3609 45501
C(31) H(37) 2.7052 .
C(31) H(38) 2.0532 .
C(31) H(39) 2.0890 .
C(31) H(42) 2.0350 .
C(31) H(43) 2.0343 .
C(31) H(44) 3.2952 .
C(31) H(45) 2.6863 .
C(31) H(47) 3.2747 .
C(32) H(9) 3.2477 45501
C(32) H(37) 3.2538 .
C(32) H(38) 2.7227 .
C(32) H(39) 3.3600 .
C(32) H(40) 2.0450 .
C(32) H(41) 2.0353 .
C(32) H(44) 2.0204 .
C(32) H(44) 3.2740 65502
C(32) H(45) 2.0302 .
C(32) H(46) 3.3235 .
C(32) H(47) 2.7132 .
C(32) H(47) 3.1584 65502
C(33) H(21) 2.9856 66502
C(33) H(37) 2.6997 .
C(33) H(38) 3.2470 .
C(33) H(40) 3.3054 .
C(33) H(41) 2.6821 .
C(33) H(42) 2.0356 .
C(33) H(42) 3.2465 65502
C(33) H(43) 2.0347 .
C(33) H(44) 3.2618 65502
C(33) H(46) 2.0304 .
C(33) H(47) 2.0205 .
C(33) H(47) 3.1616 65502
C(34) H(15) 3.2203 .
C(34) H(22) 3.5534 66502
C(34) H(24) 3.0213 .
C(34) H(37) 2.0623 .
C(34) H(38) 2.7486 .
C(34) H(39) 3.3831 .
C(34) H(41) 3.2609 .
C(34) H(42) 2.7211 .
C(34) H(42) 3.1615 65502
C(34) H(43) 3.3164 .
C(34) H(44) 2.0070 .
C(34) H(44) 3.1985 65502
C(34) H(45) 2.0140 .
H(1) C(14) 3.5773 75602
H(3) C(14) 3.4762 75602
H(4) C(19) 3.5301 54501
H(4) C(27) 3.4075 64501
H(4) C(28) 3.4354 64501
H(5) C(19) 2.9914 54501
H(5) C(20) 3.0128 54501
H(7) C(5) 3.5313 74502
H(8) O(1) 3.0053 75502
H(9) C(7) 3.4042 75502
H(9) C(8) 3.1558 75502
H(9) C(31) 3.3609 65501
H(9) C(32) 3.2477 65501
H(10) C(22) 3.4288 64501
H(10) C(28) 3.1232 64501
H(11) C(24) 3.2716 75602
H(11) C(25) 3.3183 75602
H(11) C(28) 3.5952 64501
H(12) C(1) 3.2344 75602
H(12) C(2) 3.3606 75602
H(12) C(24) 3.5268 75602
H(13) C(26) 3.2874 66602
H(13) C(27) 3.3827 66602
H(16) C(25) 3.2396 66602
H(16) C(26) 3.5754 66602
H(17) C(26) 3.4828 66602
H(18) C(3) 2.9451 56501
H(18) C(25) 3.2976 66602
H(18) C(26) 3.4096 66602
H(20) C(12) 3.5982 46501
H(20) C(13) 3.5324 46501
H(21) C(3) 3.4192 56501
H(21) C(33) 2.9856 66502
H(22) C(7) 3.0344 46501
H(22) C(8) 3.2266 46501
H(22) C(34) 3.5534 66502
H(23) C(21) 3.2283 66502
H(23) C(22) 3.4035 66502
H(24) C(5) 3.4676 46501
H(24) C(6) 2.9888 46501
H(24) C(7) 3.2086 46501
H(24) C(21) 3.5937 66502
H(25) C(6) 3.5405 46501
H(25) C(7) 3.5221 46501
H(25) C(12) 3.2925 46501
H(27) C(13) 3.3810 75602
H(27) C(14) 3.3184 75602
H(29) C(1) 3.0378 65602
H(29) C(2) 3.2896 65602
H(30) C(13) 3.4314 75602
H(30) C(18) 3.0354 66602
H(30) C(19) 3.2673 66602
H(31) C(18) 3.5813 66602
H(31) C(19) 3.5775 66602
H(31) C(27) 3.4045 56602
H(32) C(13) 3.4450 46501
H(32) C(18) 3.5702 66602
H(33) C(26) 3.3166 56602
H(33) C(27) 2.8546 56602
H(34) C(2) 3.5337 46501
H(34) C(3) 3.5624 46501
H(34) C(15) 3.5947 66602
H(34) C(27) 3.2471 56602
H(35) C(12) 3.0869 46501
H(35) C(13) 3.2273 46501
H(36) C(3) 3.5627 46501
H(36) C(4) 3.5895 46501
H(36) C(5) 3.5783 46501
H(37) C(5) 3.3606 46501
H(37) C(6) 3.5173 46501
H(39) C(15) 3.1889 45501
H(39) C(16) 3.4214 45501
H(40) O(1) 3.3151 45501
H(40) C(8) 3.4805 45501
H(40) C(10) 3.2528 45501
H(40) C(11) 2.9426 45501
H(40) C(12) 3.5544 45501
H(40) C(16) 2.9748 45501
H(41) C(6) 3.3392 65502
H(41) C(7) 3.4875 65502
H(42) C(33) 3.2465 65502
H(42) C(34) 3.1615 65502
H(43) C(4) 3.3543 65502
H(43) C(5) 3.2725 65502
H(43) C(6) 3.0664 65502
H(43) C(7) 2.8948 65502
H(43) C(8) 3.0184 65502
H(43) C(9) 3.2272 65502
H(44) C(20) 3.3521 66502
H(44) C(32) 3.2740 65502
H(44) C(33) 3.2618 65502
H(44) C(34) 3.1985 65502
H(45) C(5) 3.1937 65502
H(45) C(6) 3.5173 46501
H(45) C(6) 3.4026 65502
H(45) C(20) 3.5746 66502
H(46) C(21) 3.1537 66502
H(47) C(32) 3.1584 65502
H(47) C(33) 3.1616 65502

loop_
_geom_torsion_atom_site_label_1
_geom_torsion_atom_site_label_2
_geom_torsion_atom_site_label_3
_geom_torsion_atom_site_label_4
_geom_torsion
O(1) Ni(1) P(1) C(17) -13.6(2)
O(1) Ni(1) P(1) C(23) -135.5(3)
O(1) Ni(1) P(1) C(29) 104.5(3)
C(1) Ni(1) P(1) C(17) 167.9(2)
C(1) Ni(1) P(1) C(23) 46.0(3)
C(1) Ni(1) P(1) C(29) -74.0(3)
C(2) Ni(1) P(1) C(17) 171.7(2)
C(2) Ni(1) P(1) C(23) 49.8(3)
C(2) Ni(1) P(1) C(29) -70.3(3)
C(10) Ni(1) P(1) C(17) -8.5(3)
C(10) Ni(1) P(1) C(23) -130.4(3)
C(10) Ni(1) P(1) C(29) 109.6(3)
P(1) Ni(1) O(1) C(10) 174.5(4)
C(1) Ni(1) O(1) C(10) -10.7(8)
C(2) Ni(1) O(1) C(10) -9.5(4)
P(1) Ni(1) C(1) C(2) 176.3(4)
O(1) Ni(1) C(1) C(2) 1(1)
C(10) Ni(1) C(1) C(2) -6.7(5)
P(1) Ni(1) C(2) C(1) -5.8(6)
P(1) Ni(1) C(2) C(3) 112.4(5)
O(1) Ni(1) C(2) C(1) -179.5(4)
O(1) Ni(1) C(2) C(3) -61.3(7)
C(1) Ni(1) C(2) C(3) 118.1(8)
C(10) Ni(1) C(2) C(1) 174.4(4)
C(10) Ni(1) C(2) C(3) -67.5(6)
P(1) Ni(1) C(10) O(1) -7.9(5)
P(1) Ni(1) C(10) C(9) -115.6(4)
P(1) Ni(1) C(10) C(11) 106.3(5)
O(1) Ni(1) C(10) C(9) -107.7(6)
O(1) Ni(1) C(10) C(11) 114.2(7)
C(1) Ni(1) C(10) O(1) 176.4(3)
C(1) Ni(1) C(10) C(9) 68.7(5)
C(1) Ni(1) C(10) C(11) -69.5(6)
C(2) Ni(1) C(10) O(1) 172.0(4)
C(2) Ni(1) C(10) C(9) 64.3(4)
C(2) Ni(1) C(10) C(11) -73.8(5)
Ni(1) P(1) C(17) C(18) -69.7(4)
Ni(1) P(1) C(17) C(22) 159.1(4)
C(23) P(1) C(17) C(18) 54.8(4)
C(23) P(1) C(17) C(22) -76.4(5)
C(29) P(1) C(17) C(18) 165.0(3)
C(29) P(1) C(17) C(22) 33.7(5)
Ni(1) P(1) C(23) C(24) 44.4(6)
Ni(1) P(1) C(23) C(28) 174.3(5)
C(17) P(1) C(23) C(24) -77.0(5)
C(17) P(1) C(23) C(28) 52.9(6)
C(29) P(1) C(23) C(24) 171.8(5)
C(29) P(1) C(23) C(28) -58.3(6)
Ni(1) P(1) C(29) C(30) 73.0(4)
Ni(1) P(1) C(29) C(34) -52.5(5)
C(17) P(1) C(29) C(30) -167.0(4)
C(17) P(1) C(29) C(34) 67.5(4)
C(23) P(1) C(29) C(30) -52.4(4)
C(23) P(1) C(29) C(34) -177.9(4)
Ni(1) O(1) C(10) C(9) 102.1(6)
Ni(1) O(1) C(10) C(11) -107.4(7)
Ni(1) C(1) C(2) C(3) -104.8(8)
Ni(1) C(2) C(3) C(4) 44.0(9)
C(1) C(2) C(3) C(4) 122.9(8)
C(2) C(3) C(4) C(5) 178.1(7)
C(2) C(3) C(4) C(9) -3(1)
C(3) C(4) C(5) C(6) 178.6(8)
C(9) C(4) C(5) C(6) 0(1)
C(3) C(4) C(9) C(8) -179.2(6)
C(3) C(4) C(9) C(10) 4(1)
C(5) C(4) C(9) C(8) -1(1)
C(5) C(4) C(9) C(10) -177.2(6)
C(4) C(5) C(6) C(7) 0(1)
C(5) C(6) C(7) C(8) 1(1)
C(6) C(7) C(8) C(9) -2(1)
C(7) C(8) C(9) C(4) 1(1)
C(7) C(8) C(9) C(10) 178.3(6)
C(4) C(9) C(10) Ni(1) -46.1(7)
C(4) C(9) C(10) O(1) -117.8(7)
C(4) C(9) C(10) C(11) 90.9(9)
C(8) C(9) C(10) Ni(1) 137.6(5)
C(8) C(9) C(10) O(1) 65.9(8)
C(8) C(9) C(10) C(11) -85.3(8)
Ni(1) C(10) C(11) C(12) 116.3(7)
Ni(1) C(10) C(11) C(16) -62.5(9)
O(1) C(10) C(11) C(12) -167.0(7)
O(1) C(10) C(11) C(16) 14(1)
C(9) C(10) C(11) C(12) -17(1)
C(9) C(10) C(11) C(16) 163.2(7)
C(10) C(11) C(12) C(13) -177.4(8)
C(16) C(11) C(12) C(13) 1(1)
C(10) C(11) C(16) C(15) 177.6(7)
C(12) C(11) C(16) C(15) -1(1)
C(11) C(12) C(13) C(14) -1(1)
C(12) C(13) C(14) C(15) 0(1)
C(13) C(14) C(15) C(16) 0(1)
C(14) C(15) C(16) C(11) 0(1)
P(1) C(17) C(18) C(19) 165.3(4)
C(22) C(17) C(18) C(19) -59.0(6)
P(1) C(17) C(22) C(21) -171.1(5)
C(18) C(17) C(22) C(21) 56.7(7)
C(17) C(18) C(19) C(20) 60.3(7)
C(18) C(19) C(20) C(21) -60.3(8)
C(19) C(20) C(21) C(22) 58.1(7)
C(20) C(21) C(22) C(17) -55.6(6)
P(1) C(23) C(24) C(25) -168.0(5)
C(28) C(23) C(24) C(25) 60.2(8)
P(1) C(23) C(28) C(27) 168.8(6)
C(24) C(23) C(28) C(27) -58.5(8)
C(23) C(24) C(25) C(26) -57.2(8)
C(24) C(25) C(26) C(27) 57(1)
C(25) C(26) C(27) C(28) -56.1(9)
C(26) C(27) C(28) C(23) 55.6(8)
P(1) C(29) C(30) C(31) -177.9(4)
C(34) C(29) C(30) C(31) -52.7(6)
P(1) C(29) C(34) C(33) -178.4(5)
C(30) C(29) C(34) C(33) 53.1(6)
C(29) C(30) C(31) C(32) 55.4(7)
C(30) C(31) C(32) C(33) -56.1(8)
C(31) C(32) C(33) C(34) 57.5(6)
C(32) C(33) C(34) C(29) -55.8(7)
